data_2238119
loop_
_publ_author_name
'Somasundaram, M.'
'Rajendiran, A.'
'Balasubramanian, K.K.'
'Krishnasamy, K.'
'Kabilan, S.'

_publ_section_title
;
 <i>rac</i>-7-Methyl-3-[(7-methyl-4-oxochroman-3-yl)methyl]-4<i>H</i>-chromen-4-one
;
_journal_coeditor_code ZS2250
_journal_issue 5
_journal_name_full 'Acta Crystallographica Section E'
_journal_page_first o763
_journal_paper_doi 10.1107/S1600536813009422
_journal_volume 69
_journal_year 2013
_chemical_formula_iupac 'C21 H18 O4'
_chemical_formula_moiety 'C21 H18 O4'
_chemical_formula_sum 'C21 H18 O4'
_chemical_formula_weight 334.35
_chemical_name_systematic <i>rac</i>-7-Methyl-3-[(7-methyl-4-oxochroman-3-yl)methyl]-4<i>H</i>-chromen-4-one
_space_group_IT_number 14
_symmetry_cell_setting monoclinic
_symmetry_space_group_name_Hall '-P 2yn'
_symmetry_space_group_name_H-M 'P 1 21/n 1'
_atom_sites_solution_hydrogens geom
_atom_sites_solution_primary direct
_atom_sites_solution_secondary difmap
_audit_creation_method SHELXL-97
_cell_angle_alpha 90.00
_cell_angle_beta 91.11(3)
_cell_angle_gamma 90.00
_cell_formula_units_Z 4
_cell_length_a 10.664(2)
_cell_length_b 6.6428(13)
_cell_length_c 23.754(5)
_cell_measurement_reflns_used 2970
_cell_measurement_temperature 293(2)
_cell_measurement_theta_max 28.17
_cell_measurement_theta_min 2.49
_cell_volume 1682.4(6)
_computing_cell_refinement 'SAINT (Bruker, 2007)'
_computing_data_collection 'SMART (Bruker, 2007)'
_computing_data_reduction 'SAINT (Bruker, 2007)'
_computing_molecular_graphics 'SHELXTL (Sheldrick, 2008)'
_computing_publication_material 'SHELXTL (Sheldrick, 2008)'
_computing_structure_refinement 'SHELXL97 (Sheldrick, 2008)'
_computing_structure_solution 'SHELXS97 (Sheldrick, 2008)'
_diffrn_ambient_temperature 293(2)
_diffrn_measured_fraction_theta_full 0.966
_diffrn_measured_fraction_theta_max 0.966
_diffrn_measurement_device_type 'Bruker SMART CCD'
_diffrn_measurement_method '\f and \w scans'
_diffrn_radiation_monochromator graphite
_diffrn_radiation_source 'fine-focus sealed tube'
_diffrn_radiation_type MoK\a
_diffrn_radiation_wavelength 0.71073
_diffrn_reflns_av_R_equivalents 0.0290
_diffrn_reflns_av_sigmaI/netI 0.0484
_diffrn_reflns_limit_h_max 12
_diffrn_reflns_limit_h_min -13
_diffrn_reflns_limit_k_max 8
_diffrn_reflns_limit_k_min -8
_diffrn_reflns_limit_l_max 31
_diffrn_reflns_limit_l_min -29
_diffrn_reflns_number 11780
_diffrn_reflns_theta_full 28.28
_diffrn_reflns_theta_max 28.28
_diffrn_reflns_theta_min 3.18
_diffrn_standards_number 0
_exptl_absorpt_coefficient_mu 0.091
_exptl_absorpt_correction_T_max 0.9803
_exptl_absorpt_correction_T_min 0.9611
_exptl_absorpt_correction_type multi-scan
_exptl_absorpt_process_details '(SADABS; Bruker, 2007)'
_exptl_crystal_colour yellow
_exptl_crystal_density_diffrn 1.320
_exptl_crystal_density_method 'not measured'
_exptl_crystal_description crystal
_exptl_crystal_F_000 704
_exptl_crystal_size_max 0.44
_exptl_crystal_size_mid 0.22
_exptl_crystal_size_min 0.22
_refine_diff_density_max 0.429
_refine_diff_density_min -0.298
_refine_ls_extinction_method none
_refine_ls_goodness_of_fit_ref 1.020
_refine_ls_hydrogen_treatment constr
_refine_ls_matrix_type full
_refine_ls_number_parameters 229
_refine_ls_number_reflns 4032
_refine_ls_number_restraints 0
_refine_ls_restrained_S_all 1.020
_refine_ls_R_factor_all 0.1324
_refine_ls_R_factor_gt 0.0586
_refine_ls_shift/su_max 0.000
_refine_ls_shift/su_mean 0.000
_refine_ls_structure_factor_coef Fsqd
_refine_ls_weighting_details 'calc w=1/[\s^2^(Fo^2^)+(0.0748P)^2^+0.4282P] where P=(Fo^2^+2Fc^2^)/3'
_refine_ls_weighting_scheme calc
_refine_ls_wR_factor_gt 0.1433
_refine_ls_wR_factor_ref 0.1798
_reflns_number_gt 1982
_reflns_number_total 4032
_reflns_threshold_expression I>2\s(I)
_cod_data_source_file zs2250.cif
_cod_data_source_block I
_cod_original_sg_symbol_H-M 'P 21/n'
_cod_database_code 2238119
_cod_database_fobs_code 2238119

loop_
_symmetry_equiv_pos_as_xyz
'x, y, z'
'-x+1/2, y+1/2, -z+1/2'
'-x, -y, -z'
'x-1/2, -y-1/2, z-1/2'

loop_
_atom_site_type_symbol
_atom_site_label
_atom_site_fract_x
_atom_site_fract_y
_atom_site_fract_z
_atom_site_U_iso_or_equiv
_atom_site_adp_type
_atom_site_calc_flag
_atom_site_refinement_flags
_atom_site_occupancy
_atom_site_symmetry_multiplicity
O O2 -0.12544(16) -0.0887(3) 0.10824(8) 0.0673(5) Uani d . 1 1
O O1 0.34094(18) 0.1176(2) -0.01163(8) 0.0682(5) Uani d . 1 1
C C1 0.0420(2) 0.1514(3) 0.10862(11) 0.0573(7) Uani d . 1 1
C C2 0.3259(2) 0.4731(3) -0.03163(10) 0.0472(6) Uani d . 1 1
O O4 0.18080(18) 0.6629(2) 0.01958(8) 0.0729(6) Uani d . 1 1
C C3 0.0456(2) -0.1335(3) 0.17464(9) 0.0471(6) Uani d . 1 1
C C4 0.2280(2) 0.4997(3) 0.00924(10) 0.0537(6) Uani d . 1 1
C C5 -0.1317(2) -0.3631(3) 0.16993(11) 0.0566(7) Uani d . 1 1
H H5 -0.2075 -0.4003 0.1529 0.068 Uiso calc R 1 1
C C6 -0.0679(2) -0.1937(3) 0.15148(10) 0.0493(6) Uani d . 1 1
C C7 0.3769(2) 0.2828(3) -0.04092(10) 0.0533(6) Uani d . 1 1
C C8 0.0330(3) -0.4157(4) 0.23729(12) 0.0684(8) Uani d . 1 1
H H8 0.0676 -0.4909 0.2667 0.082 Uiso calc R 1 1
O O3 0.2109(2) 0.1038(3) 0.17275(9) 0.0836(6) Uani d . 1 1
C C9 0.1091(2) 0.0457(4) 0.15384(10) 0.0550(6) Uani d . 1 1
C C10 0.0960(2) -0.2503(4) 0.21857(10) 0.0604(7) Uani d . 1 1
H H10 0.1726 -0.2152 0.2351 0.072 Uiso calc R 1 1
C C11 0.4571(3) 0.6020(4) -0.10497(12) 0.0634(7) Uani d . 1 1
H H11 0.4826 0.7100 -0.1269 0.076 Uiso calc R 1 1
C C12 0.0952(3) 0.3414(3) 0.08411(11) 0.0606(7) Uani d . 1 1
H H12A 0.0263 0.4252 0.0708 0.073 Uiso calc R 1 1
H H12B 0.1391 0.4145 0.1139 0.073 Uiso calc R 1 1
C C13 0.3700(2) 0.6324(3) -0.06455(11) 0.0581(7) Uani d . 1 1
H H13 0.3392 0.7615 -0.0587 0.070 Uiso calc R 1 1
C C14 0.5085(2) 0.4123(4) -0.11405(11) 0.0631(7) Uani d . 1 1
C C15 -0.0676(3) 0.0812(4) 0.09029(12) 0.0684(8) Uani d . 1 1
H H15 -0.1090 0.1553 0.0624 0.082 Uiso calc R 1 1
C C16 -0.0817(3) -0.4749(4) 0.21350(11) 0.0605(7) Uani d . 1 1
C C17 0.4669(3) 0.2547(4) -0.08142(12) 0.0652(7) Uani d . 1 1
H H17 0.5001 0.1268 -0.0868 0.078 Uiso calc R 1 1
C C18 0.6082(3) 0.3821(5) -0.15727(14) 0.0897(10) Uani d . 1 1
H H18A 0.5698 0.3752 -0.1941 0.135 Uiso calc R 1 1
H H18B 0.6525 0.2591 -0.1495 0.135 Uiso calc R 1 1
H H18C 0.6660 0.4930 -0.1558 0.135 Uiso calc R 1 1
C C19 0.2677(4) 0.1520(4) 0.03518(17) 0.0991(12) Uani d . 1 1
H H19 0.2205 0.0297 0.0418 0.119 Uiso calc R 1 1
H H1 0.3247 0.1687 0.0672 0.62(11) Uiso calc R 1 1
C C20 0.1836(3) 0.3097(4) 0.03647(15) 0.0846(10) Uani d . 1 1
H H20 0.1236 0.2640 0.0074 0.102 Uiso calc R 1 1
C C21 -0.1514(3) -0.6556(5) 0.23528(16) 0.0968(11) Uani d . 1 1
H H21A -0.1730 -0.6333 0.2738 0.145 Uiso calc R 1 1
H H21B -0.0990 -0.7727 0.2328 0.145 Uiso calc R 1 1
H H21C -0.2264 -0.6758 0.2130 0.145 Uiso calc R 1 1

loop_
_atom_site_aniso_label
_atom_site_aniso_U_11
_atom_site_aniso_U_22
_atom_site_aniso_U_33
_atom_site_aniso_U_12
_atom_site_aniso_U_13
_atom_site_aniso_U_23
O2 0.0557(11) 0.0714(11) 0.0742(12) -0.0134(9) -0.0163(10) 0.0252(10)
O1 0.0876(14) 0.0363(8) 0.0811(13) 0.0084(8) 0.0148(11) 0.0026(8)
C1 0.0505(16) 0.0538(13) 0.0673(17) -0.0022(12) -0.0023(13) 0.0107(12)
C2 0.0488(14) 0.0389(11) 0.0536(14) -0.0033(10) -0.0045(12) -0.0018(10)
O4 0.0857(14) 0.0385(9) 0.0954(14) 0.0122(9) 0.0249(11) 0.0127(9)
C3 0.0463(14) 0.0516(12) 0.0434(13) 0.0032(10) 0.0013(11) 0.0001(10)
C4 0.0595(16) 0.0373(11) 0.0643(16) 0.0021(11) 0.0007(13) 0.0061(11)
C5 0.0528(15) 0.0562(14) 0.0610(16) -0.0059(12) 0.0092(13) 0.0018(12)
C6 0.0500(15) 0.0513(12) 0.0466(13) 0.0053(11) 0.0026(12) 0.0044(11)
C7 0.0597(16) 0.0413(12) 0.0587(15) -0.0011(11) -0.0027(13) -0.0043(11)
C8 0.0706(19) 0.0727(17) 0.0621(17) 0.0132(15) 0.0064(15) 0.0242(14)
O3 0.0722(14) 0.0901(14) 0.0873(14) -0.0270(11) -0.0280(12) 0.0159(11)
C9 0.0530(16) 0.0582(14) 0.0536(15) -0.0038(12) -0.0053(13) 0.0008(12)
C10 0.0554(16) 0.0719(16) 0.0537(15) 0.0039(13) -0.0019(13) 0.0093(13)
C11 0.0646(18) 0.0589(15) 0.0666(17) -0.0138(13) 0.0011(15) 0.0009(13)
C12 0.0640(17) 0.0497(13) 0.0683(17) -0.0035(12) 0.0051(14) 0.0063(12)
C13 0.0581(16) 0.0439(12) 0.0723(17) -0.0029(11) 0.0012(14) 0.0009(12)
C14 0.0568(17) 0.0703(17) 0.0622(17) -0.0111(13) -0.0008(14) -0.0147(14)
C15 0.0621(18) 0.0651(16) 0.0775(19) -0.0048(14) -0.0101(15) 0.0263(14)
C16 0.0658(18) 0.0550(14) 0.0615(16) 0.0045(13) 0.0187(14) 0.0104(12)
C17 0.0693(18) 0.0516(14) 0.0746(18) 0.0030(13) 0.0015(15) -0.0140(13)
C18 0.084(2) 0.099(2) 0.087(2) -0.0138(18) 0.0216(19) -0.0229(18)
C19 0.133(3) 0.0430(14) 0.124(3) 0.0074(17) 0.060(3) 0.0136(16)
C20 0.105(2) 0.0431(14) 0.107(2) 0.0176(14) 0.041(2) 0.0204(14)
C21 0.102(3) 0.078(2) 0.111(3) -0.0075(18) 0.027(2) 0.0322(19)

loop_
_atom_type_symbol
_atom_type_description
_atom_type_scat_dispersion_real
_atom_type_scat_dispersion_imag
_atom_type_scat_source
C C 0.0033 0.0016 'International Tables Vol C Tables 4.2.6.8 and 6.1.1.4'
H H 0.0000 0.0000 'International Tables Vol C Tables 4.2.6.8 and 6.1.1.4'
O O 0.0106 0.0060 'International Tables Vol C Tables 4.2.6.8 and 6.1.1.4'

loop_
_geom_angle_atom_site_label_1
_geom_angle_atom_site_label_2
_geom_angle_atom_site_label_3
_geom_angle
C15 O2 C6 117.2(2)
C7 O1 C19 116.44(18)
C15 C1 C9 119.3(2)
C15 C1 C12 120.3(2)
C9 C1 C12 120.3(2)
C7 C2 C13 117.4(2)
C7 C2 C4 120.3(2)
C13 C2 C4 122.3(2)
C6 C3 C10 117.3(2)
C6 C3 C9 120.7(2)
C10 C3 C9 122.1(2)
O4 C4 C2 123.2(2)
O4 C4 C20 121.7(2)
C2 C4 C20 115.07(19)
C16 C5 C6 119.4(3)
C16 C5 H5 120.3
C6 C5 H5 120.3
O2 C6 C3 121.8(2)
O2 C6 C5 115.6(2)
C3 C6 C5 122.7(2)
O1 C7 C17 116.9(2)
O1 C7 C2 122.4(2)
C17 C7 C2 120.6(2)
C10 C8 C16 121.9(2)
C10 C8 H8 119.1
C16 C8 H8 119.1
O3 C9 C1 122.3(2)
O3 C9 C3 123.0(2)
C1 C9 C3 114.7(2)
C8 C10 C3 120.3(3)
C8 C10 H10 119.8
C3 C10 H10 119.8
C13 C11 C14 121.2(2)
C13 C11 H11 119.4
C14 C11 H11 119.4
C20 C12 C1 114.9(2)
C20 C12 H12A 108.5
C1 C12 H12A 108.5
C20 C12 H12B 108.5
C1 C12 H12B 108.5
H12A C12 H12B 107.5
C11 C13 C2 121.4(2)
C11 C13 H13 119.3
C2 C13 H13 119.3
C17 C14 C11 117.9(2)
C17 C14 C18 121.4(3)
C11 C14 C18 120.8(3)
C1 C15 O2 126.3(2)
C1 C15 H15 116.8
O2 C15 H15 116.8
C5 C16 C8 118.5(2)
C5 C16 C21 120.2(3)
C8 C16 C21 121.3(3)
C14 C17 C7 121.5(2)
C14 C17 H17 119.3
C7 C17 H17 119.3
C14 C18 H18A 109.5
C14 C18 H18B 109.5
H18A C18 H18B 109.5
C14 C18 H18C 109.5
H18A C18 H18C 109.5
H18B C18 H18C 109.5
C20 C19 O1 121.2(3)
C20 C19 H19 107.0
O1 C19 H19 107.0
C20 C19 H1 107.0
O1 C19 H1 107.0
H19 C19 H1 106.8
C19 C20 C4 114.7(2)
C19 C20 C12 122.7(3)
C4 C20 C12 114.6(2)
C19 C20 H20 99.5
C4 C20 H20 99.5
C12 C20 H20 99.5
C16 C21 H21A 109.5
C16 C21 H21B 109.5
H21A C21 H21B 109.5
C16 C21 H21C 109.5
H21A C21 H21C 109.5
H21B C21 H21C 109.5

loop_
_geom_bond_atom_site_label_1
_geom_bond_atom_site_label_2
_geom_bond_distance
O2 C15 1.359(3)
O2 C6 1.376(3)
O1 C7 1.359(3)
O1 C19 1.390(3)
C1 C15 1.324(3)
C1 C9 1.459(4)
C1 C12 1.505(3)
C2 C7 1.395(3)
C2 C13 1.402(3)
C2 C4 1.451(3)
O4 C4 1.222(3)
C3 C6 1.379(3)
C3 C10 1.399(3)
C3 C9 1.460(3)
C4 C20 1.499(3)
C5 C16 1.373(4)
C5 C6 1.390(3)
C5 H5 0.9300
C7 C17 1.385(3)
C8 C10 1.367(4)
C8 C16 1.394(4)
C8 H8 0.9300
O3 C9 1.229(3)
C10 H10 0.9300
C11 C13 1.364(4)
C11 C14 1.393(3)
C11 H11 0.9300
C12 C20 1.501(4)
C12 H12A 0.9700
C12 H12B 0.9700
C13 H13 0.9300
C14 C17 1.381(4)
C14 C18 1.505(4)
C15 H15 0.9300
C16 C21 1.508(4)
C17 H17 0.9300
C18 H18A 0.9600
C18 H18B 0.9600
C18 H18C 0.9600
C19 C20 1.380(4)
C19 H19 0.9700
C19 H1 0.9700
C20 H20 0.9800
C21 H21A 0.9600
C21 H21B 0.9600
C21 H21C 0.9600

loop_
_geom_torsion_atom_site_label_1
_geom_torsion_atom_site_label_2
_geom_torsion_atom_site_label_3
_geom_torsion_atom_site_label_4
_geom_torsion
C19 O1 C7 C2 -11.4(4)
C19 O1 C7 C17 169.2(3)
C7 O1 C19 C20 33.0(4)
C15 O2 C6 C3 -2.0(3)
C15 O2 C6 C5 178.0(2)
C6 O2 C15 C1 3.3(4)
C12 C1 C9 O3 -1.4(4)
C12 C1 C9 C3 178.6(2)
C15 C1 C9 O3 -179.8(3)
C15 C1 C9 C3 0.2(3)
C9 C1 C12 C20 87.7(3)
C15 C1 C12 C20 -93.9(3)
C9 C1 C15 O2 -2.4(4)
C12 C1 C15 O2 179.3(2)
C7 C2 C4 O4 179.2(2)
C7 C2 C4 C20 -3.6(3)
C13 C2 C4 O4 -3.1(4)
C13 C2 C4 C20 174.2(2)
C4 C2 C7 O1 -2.0(3)
C4 C2 C7 C17 177.5(2)
C13 C2 C7 O1 -179.8(2)
C13 C2 C7 C17 -0.4(3)
C4 C2 C13 C11 -176.3(2)
C7 C2 C13 C11 1.5(4)
C9 C3 C6 O2 0.1(3)
C9 C3 C6 C5 -180.0(2)
C10 C3 C6 O2 179.8(2)
C10 C3 C6 C5 -0.2(3)
C6 C3 C9 O3 -179.2(2)
C6 C3 C9 C1 0.9(3)
C10 C3 C9 O3 1.1(4)
C10 C3 C9 C1 -178.9(2)
C6 C3 C10 C8 -0.5(4)
C9 C3 C10 C8 179.2(2)
O4 C4 C20 C12 -10.6(4)
O4 C4 C20 C19 -160.5(3)
C2 C4 C20 C12 172.1(2)
C2 C4 C20 C19 22.2(4)
C16 C5 C6 O2 -179.1(2)
C16 C5 C6 C3 1.0(4)
C6 C5 C16 C8 -0.9(4)
C6 C5 C16 C21 178.2(2)
O1 C7 C17 C14 179.0(3)
C2 C7 C17 C14 -0.4(4)
C16 C8 C10 C3 0.5(4)
C10 C8 C16 C5 0.2(4)
C10 C8 C16 C21 -178.9(3)
C14 C11 C13 C2 -1.9(4)
C13 C11 C14 C17 1.1(4)
C13 C11 C14 C18 -177.6(3)
C1 C12 C20 C4 175.3(2)
C1 C12 C20 C19 -37.5(4)
C11 C14 C17 C7 0.1(4)
C18 C14 C17 C7 178.8(3)
O1 C19 C20 C4 -38.2(5)
O1 C19 C20 C12 174.7(3)
